data_7701364
loop_
_publ_author_name
'Lippi, Martina'
'Cametti, Massimo'
'Marti-Rujas, Javier'

_publ_section_title
;
 Ab Initio Powder X-Ray Diffraction Structural Analysis of Bispidine Based
 1D Coordination Polymer: Insight into their Guest Responsive Behaviour.
;
_journal_name_full 'Dalton Transactions'
_journal_paper_doi 10.1039/C9DT03765A
_journal_year 2019
_chemical_formula_moiety 'C58 H62 Cl2 Mn N8 O10, C7 H7 Cl, C H Cl2'
_chemical_formula_sum 'C66 H70 Cl5 Mn N8 O10'
_chemical_formula_weight 1367.49
_space_group_crystal_system orthorhombic
_space_group_IT_number 62
_space_group_name_Hall '-P 2ac 2n'
_space_group_name_H-M_alt 'P n m a'
_symmetry_space_group_name_Hall '-P 2ac 2n'
_symmetry_space_group_name_H-M 'P n m a'
_atom_sites_solution_hydrogens geom
_audit_creation_method SHELXL-2017/1
_audit_update_record
;
2019-10-09 deposited with the CCDC.    2019-10-14 downloaded from the CCDC.
;
_cell_angle_alpha 90
_cell_angle_beta 90
_cell_angle_gamma 90
_cell_formula_units_Z 4
_cell_length_a 23.6584(19)
_cell_length_b 26.203(2)
_cell_length_c 10.5621(7)
_cell_measurement_reflns_used 3952
_cell_measurement_temperature 296(2)
_cell_measurement_theta_max 63.00
_cell_measurement_theta_min 5.62
_cell_volume 6547.7(8)
_computing_cell_refinement 'Bruker SAINT'
_computing_data_collection 'Bruker APEX2'
_computing_data_reduction 'Bruker SAINT'
_computing_molecular_graphics 'Bruker SHELXTL'
_computing_publication_material 'Bruker SHELXTL'
_computing_structure_refinement 'SHELXL-2017/1 (Sheldrick, 2017)'
_computing_structure_solution 'SHELXS-97 (Sheldrick, 2008)'
_diffrn_ambient_temperature 296(2)
_diffrn_measured_fraction_theta_full 0.959
_diffrn_measured_fraction_theta_max 0.959
_diffrn_measurement_device_type 'Bruker Apex II CCD'
_diffrn_radiation_type CuK\a
_diffrn_radiation_wavelength 1.54178
_diffrn_reflns_av_R_equivalents 0.000
_diffrn_reflns_av_unetI/netI 0.0700
_diffrn_reflns_Laue_measured_fraction_full 0.959
_diffrn_reflns_Laue_measured_fraction_max 0.959
_diffrn_reflns_number 5636
_diffrn_reflns_point_group_measured_fraction_full 0.959
_diffrn_reflns_point_group_measured_fraction_max 0.959
_diffrn_reflns_theta_full 66.278
_diffrn_reflns_theta_max 66.278
_diffrn_reflns_theta_min 5.615
_diffrn_source 'sealed tube'
_exptl_absorpt_coefficient_mu 4.044
_exptl_absorpt_correction_T_max 0.4554
_exptl_absorpt_correction_T_min 0.2152
_exptl_absorpt_correction_type refdelf
_exptl_absorpt_process_details
'Parkin S,Moezzi B & Hope H, (1995) J. Appl. Cryst. 28, 53-56 cubic fit to sin(theta)/lambda - 24 parameters'
_exptl_crystal_colour Colorless
_exptl_crystal_density_diffrn 1.387
_exptl_crystal_description Block
_exptl_crystal_F_000 2848
_exptl_crystal_size_max 0.100
_exptl_crystal_size_mid 0.080
_exptl_crystal_size_min 0.010
_refine_diff_density_max 1.123
_refine_diff_density_min -0.944
_refine_diff_density_rms 0.104
_refine_ls_extinction_method none
_refine_ls_goodness_of_fit_ref 1.040
_refine_ls_hydrogen_treatment constr
_refine_ls_matrix_type full
_refine_ls_number_parameters 421
_refine_ls_number_reflns 5636
_refine_ls_number_restraints 9
_refine_ls_restrained_S_all 1.041
_refine_ls_R_factor_all 0.1415
_refine_ls_R_factor_gt 0.0991
_refine_ls_shift/su_max 0.001
_refine_ls_shift/su_mean 0.000
_refine_ls_structure_factor_coef Fsqd
_refine_ls_weighting_details 'w=1/[\s^2^(Fo^2^)+(0.1888P)^2^+12.3355P] where P=(Fo^2^+2Fc^2^)/3'
_refine_ls_weighting_scheme calc
_refine_ls_wR_factor_gt 0.2955
_refine_ls_wR_factor_ref 0.3260
_reflns_Friedel_coverage 0.000
_reflns_number_gt 3604
_reflns_number_total 5636
_reflns_threshold_expression 'I > 2\s(I)'
_cod_data_source_file c9dt03765a2.cif
_cod_data_source_block 1_TCM_p_Cl_Tol
_cod_database_code 7701364
_shelx_shelxl_version_number 2017/1
_shelx_space_group_comment
;
The symmetry employed for this shelxl refinement is uniquely defined
by the following loop, which should always be used as a source of
symmetry information in preference to the above space-group names.
They are only intended as comments.
;
_shelx_estimated_absorpt_t_min 0.688
_shelx_estimated_absorpt_t_max 0.961

loop_
_space_group_symop_operation_xyz
'x, y, z'
'x+1/2, -y+1/2, -z+1/2'
'-x, y+1/2, -z'
'-x+1/2, -y, z+1/2'
'-x, -y, -z'
'-x-1/2, y-1/2, z-1/2'
'x, -y-1/2, z'
'x-1/2, y, -z-1/2'

loop_
_atom_site_label
_atom_site_type_symbol
_atom_site_fract_x
_atom_site_fract_y
_atom_site_fract_z
_atom_site_U_iso_or_equiv
_atom_site_adp_type
_atom_site_occupancy
_atom_site_site_symmetry_order
_atom_site_calc_flag
_atom_site_refinement_flags_posn
_atom_site_refinement_flags_adp
_atom_site_refinement_flags_occupancy
Mn1 Mn 0.48778(6) 0.250000 0.49086(14) 0.0464(5) Uani 1 2 d S T P
Cl1 Cl 0.46389(13) 0.250000 0.2629(2) 0.0702(8) Uani 1 2 d S T P
Cl2 Cl 0.51481(10) 0.250000 0.7174(2) 0.0594(6) Uani 1 2 d S T P
C102 C 0.4123(3) 0.1011(2) 0.6179(6) 0.0469(15) Uani 1 1 d . . .
H102 H 0.426446 0.075686 0.670582 0.056 Uiso 1 1 calc R U .
O2 O 0.2260(2) 0.08964(19) 0.5834(4) 0.0641(13) Uani 1 1 d . . .
O3 O 0.2489(2) 0.1120(2) 0.7789(5) 0.0772(17) Uani 1 1 d . . .
O4 O 0.21413(18) -0.01236(19) 0.7011(6) 0.0680(14) Uani 1 1 d . . .
C100 C 0.4851(4) 0.0504(4) 0.8706(10) 0.089(3) Uani 1 1 d . . .
H100 H 0.493436 0.025527 0.810681 0.107 Uiso 1 1 calc R U .
O6 O 0.2702(2) -0.13227(19) 0.7712(5) 0.0698(14) Uani 1 1 d . . .
N1 N 0.5519(2) 0.18251(19) 0.4595(5) 0.0492(13) Uani 1 1 d . . .
C101 C 0.4398(4) 0.0443(3) 0.9500(8) 0.072(2) Uani 1 1 d . . .
O100 O 0.2427(2) -0.11022(18) 0.5796(5) 0.0628(13) Uani 1 1 d . . .
C1 C 0.5389(3) 0.1428(2) 0.3863(6) 0.0519(16) Uani 1 1 d . . .
H8 H 0.506344 0.144780 0.337204 0.062 Uiso 1 1 calc R U .
C2 C 0.5713(3) 0.0986(2) 0.3793(6) 0.0491(15) Uani 1 1 d . . .
H7 H 0.560017 0.071649 0.327764 0.059 Uiso 1 1 calc R U .
C3 C 0.6207(2) 0.0949(2) 0.4501(5) 0.0408(13) Uani 1 1 d . . .
C4 C 0.6341(3) 0.1358(2) 0.5281(6) 0.0480(15) Uani 1 1 d . . .
H2 H 0.666450 0.134795 0.578121 0.058 Uiso 1 1 calc R U .
C5 C 0.5989(3) 0.1780(2) 0.5307(7) 0.0541(16) Uani 1 1 d . . .
H1 H 0.608241 0.204727 0.584661 0.065 Uiso 1 1 calc R U .
C6 C 0.3402(2) -0.0501(2) 0.5584(5) 0.0392(13) Uani 1 1 d . . .
H9 H 0.314078 -0.052479 0.486650 0.047 Uiso 1 1 calc R U .
N300 N 0.37021(19) -0.00104(16) 0.5463(5) 0.0382(11) Uani 1 1 d . . .
H3 H 0.398933 0.001190 0.612946 0.046 Uiso 1 1 calc R U .
C8 C 0.3321(2) 0.0428(2) 0.5572(5) 0.0388(13) Uani 1 1 d . . .
H27 H 0.305451 0.041424 0.486238 0.047 Uiso 1 1 calc R U .
C9 C 0.3984(3) 0.0004(2) 0.4225(7) 0.0529(16) Uani 1 1 d . . .
H4 H 0.370435 0.000302 0.356563 0.079 Uiso 1 1 calc R U .
H5 H 0.422313 -0.028954 0.413644 0.079 Uiso 1 1 calc R U .
H6 H 0.420798 0.030849 0.416233 0.079 Uiso 1 1 calc R U .
N101 N 0.4235(2) 0.18410(19) 0.5273(5) 0.0529(14) Uani 1 1 d . . .
C11 C 0.4392(3) 0.1470(3) 0.6090(7) 0.0554(17) Uani 1 1 d . . .
H30 H 0.469918 0.153089 0.661840 0.066 Uiso 1 1 calc R U .
C12 C 0.3640(2) 0.0925(2) 0.5483(6) 0.0409(13) Uani 1 1 d . . .
C13 C 0.3038(2) -0.0538(2) 0.6814(6) 0.0429(13) Uani 1 1 d . . .
C14 C 0.3389(3) -0.0499(2) 0.8073(6) 0.0486(15) Uani 1 1 d . . .
H23 H 0.313386 -0.052996 0.878872 0.058 Uiso 1 1 calc R U .
H22 H 0.365315 -0.078183 0.811120 0.058 Uiso 1 1 calc R U .
N100 N 0.3701(2) -0.00199(18) 0.8179(5) 0.0472(13) Uani 1 1 d . . .
C16 C 0.3313(3) 0.0411(2) 0.8096(5) 0.0461(14) Uani 1 1 d . . .
H14 H 0.352611 0.072671 0.815313 0.055 Uiso 1 1 calc R U .
H13 H 0.305382 0.040015 0.880774 0.055 Uiso 1 1 calc R U .
C17 C 0.2967(2) 0.0411(2) 0.6842(5) 0.0408(13) Uani 1 1 d . . .
C18 C 0.2547(3) 0.0850(2) 0.6907(6) 0.0475(15) Uani 1 1 d . . .
C19 C 0.1825(4) 0.1275(4) 0.5830(9) 0.087(3) Uani 1 1 d . . .
H10 H 0.158702 0.122721 0.510422 0.130 Uiso 1 1 calc R U .
H11 H 0.199341 0.160838 0.579714 0.130 Uiso 1 1 calc R U .
H12 H 0.160311 0.124467 0.658739 0.130 Uiso 1 1 calc R U .
C20 C 0.2642(2) -0.0089(2) 0.6865(5) 0.0436(14) Uani 1 1 d . . .
C21 C 0.4013(3) -0.0018(3) 0.9377(7) 0.0615(19) Uani 1 1 d . . .
H20 H 0.423770 -0.032700 0.943519 0.074 Uiso 1 1 calc R U .
H19 H 0.374560 -0.001960 1.007414 0.074 Uiso 1 1 calc R U .
C22 C 0.5181(6) 0.0933(6) 0.8793(16) 0.149(7) Uani 1 1 d . . .
H15 H 0.548771 0.097962 0.825441 0.178 Uiso 1 1 calc R U .
C24 C 0.4629(9) 0.1235(6) 1.047(2) 0.181(11) Uani 1 1 d . . .
H17 H 0.454745 0.148162 1.107684 0.217 Uiso 1 1 calc R U .
C25 C 0.4305(6) 0.0809(4) 1.0396(12) 0.119(4) Uani 1 1 d . . .
H18 H 0.401149 0.076525 1.097164 0.143 Uiso 1 1 calc R U .
C26 C 0.2709(3) -0.1031(3) 0.6843(6) 0.0488(15) Uani 1 1 d . . .
C27 C 0.2099(4) -0.1565(3) 0.5674(9) 0.078(2) Uani 1 1 d . . .
H25 H 0.230627 -0.180913 0.517949 0.118 Uiso 1 1 calc R U .
H26 H 0.174697 -0.149001 0.526154 0.118 Uiso 1 1 calc R U .
H24 H 0.202593 -0.170396 0.649880 0.118 Uiso 1 1 calc R U .
C28 C 0.3460(3) 0.1315(2) 0.4687(6) 0.0492(15) Uani 1 1 d . . .
H29 H 0.312844 0.127821 0.422111 0.059 Uiso 1 1 calc R U .
C29 C 0.3772(3) 0.1752(2) 0.4592(7) 0.0534(16) Uani 1 1 d . . .
H28 H 0.365434 0.200095 0.402228 0.064 Uiso 1 1 calc R U .
C4S C 0.1253(9) 0.250000 0.486(2) 0.171(11) Uani 1 2 d DS T P
H4S H 0.087570 0.250000 0.461059 0.205 Uiso 1 2 calc R U P
C5S C 0.1424(7) 0.250000 0.612(2) 0.141(8) Uani 1 2 d DS T P
H5S H 0.114822 0.250000 0.674743 0.169 Uiso 1 2 calc R U P
C6S C 0.1997(7) 0.250000 0.6488(14) 0.129(6) Uani 1 2 d DS T P
C1S C 0.2432(7) 0.250000 0.5600(14) 0.133(6) Uani 1 2 d DS T P
H1S H 0.281033 0.250000 0.584207 0.159 Uiso 1 2 calc R U P
C2S C 0.2271(8) 0.250000 0.4323(15) 0.131(6) Uani 1 2 d DS T P
H2S H 0.254485 0.250000 0.369092 0.157 Uiso 1 2 calc R U P
C3S C 0.1703(8) 0.250000 0.401(2) 0.138(7) Uani 1 2 d DS T P
C200 C 0.5046(9) 0.1301(7) 0.972(3) 0.193(15) Uani 1 1 d . . .
H200 H 0.526271 0.159568 0.977694 0.231 Uiso 1 1 calc R U .
Cl3S Cl 0.2191(4) 0.250000 0.8073(6) 0.180(3) Uani 1 2 d DS T P
C201 C 0.1490(17) 0.250000 0.266(3) 0.269(19) Uani 1 2 d S T P
H20A H 0.108396 0.250000 0.266522 0.403 Uiso 1 2 calc R U P
H20B H 0.162456 0.279914 0.223398 0.403 Uiso 0.5 1 calc R U P
H20C H 0.162456 0.220086 0.223398 0.403 Uiso 0.5 1 calc R U P
Cl5S Cl 0.1197(6) 0.750000 0.4991(15) 0.336(7) Uiso 1 2 d DS . P
Cl4S Cl 0.1519(9) 0.8020(9) 0.288(2) 0.357 Uiso 0.5 1 d D U P
C20S C 0.1078(16) 0.750000 0.336(2) 0.298(19) Uiso 1 2 d DS . P
H20S H 0.068495 0.750000 0.307087 0.357 Uiso 1 2 calc R U P

loop_
_atom_site_aniso_label
_atom_site_aniso_U_11
_atom_site_aniso_U_22
_atom_site_aniso_U_33
_atom_site_aniso_U_23
_atom_site_aniso_U_13
_atom_site_aniso_U_12
Mn1 0.0467(8) 0.0322(8) 0.0603(9) 0.000 -0.0077(7) 0.000
Cl1 0.0929(19) 0.0574(14) 0.0602(15) 0.000 -0.0152(14) 0.000
Cl2 0.0606(14) 0.0570(14) 0.0606(14) 0.000 -0.0059(11) 0.000
C102 0.045(3) 0.045(4) 0.051(3) 0.012(3) -0.008(3) -0.003(3)
O2 0.060(3) 0.074(3) 0.058(3) -0.016(2) -0.014(2) 0.030(3)
O3 0.089(4) 0.086(4) 0.057(3) -0.022(3) -0.009(3) 0.044(3)
O4 0.041(2) 0.064(3) 0.099(4) -0.005(3) 0.017(3) -0.007(2)
C100 0.073(5) 0.100(7) 0.095(6) 0.031(5) -0.039(5) -0.013(5)
O6 0.083(4) 0.060(3) 0.066(3) 0.016(3) 0.001(3) -0.021(3)
N1 0.053(3) 0.036(3) 0.059(3) -0.002(2) -0.003(3) 0.010(2)
C101 0.083(6) 0.055(4) 0.076(5) 0.003(4) -0.040(5) 0.000(4)
O100 0.065(3) 0.056(3) 0.067(3) 0.003(2) -0.007(3) -0.020(2)
C1 0.050(3) 0.051(4) 0.055(4) -0.008(3) -0.011(3) 0.003(3)
C2 0.042(3) 0.045(4) 0.060(4) -0.009(3) -0.008(3) 0.002(3)
C3 0.046(3) 0.034(3) 0.043(3) 0.002(2) 0.000(3) 0.001(3)
C4 0.045(3) 0.041(3) 0.058(4) -0.010(3) -0.009(3) 0.003(3)
C5 0.057(4) 0.041(3) 0.065(4) -0.009(3) -0.010(3) 0.001(3)
C6 0.040(3) 0.038(3) 0.040(3) -0.001(2) 0.003(3) 0.000(3)
N300 0.036(2) 0.034(3) 0.046(3) -0.001(2) 0.002(2) 0.000(2)
C8 0.036(3) 0.040(3) 0.041(3) -0.002(2) -0.001(2) 0.003(2)
C9 0.055(4) 0.045(4) 0.058(4) 0.003(3) 0.019(3) 0.009(3)
N101 0.055(3) 0.035(3) 0.068(3) 0.007(2) -0.016(3) -0.005(2)
C11 0.046(3) 0.053(4) 0.067(4) 0.010(3) -0.017(3) -0.007(3)
C12 0.038(3) 0.036(3) 0.049(3) -0.003(3) 0.002(3) 0.001(2)
C13 0.043(3) 0.042(3) 0.044(3) 0.002(3) 0.005(3) -0.003(3)
C14 0.056(4) 0.046(3) 0.043(3) 0.005(3) 0.001(3) -0.001(3)
N100 0.050(3) 0.047(3) 0.045(3) -0.001(2) -0.006(2) 0.003(2)
C16 0.051(3) 0.050(4) 0.037(3) -0.004(3) -0.003(3) 0.008(3)
C17 0.041(3) 0.043(3) 0.038(3) -0.001(2) -0.003(2) 0.004(3)
C18 0.045(3) 0.049(4) 0.048(4) -0.009(3) 0.000(3) 0.006(3)
C19 0.071(5) 0.105(7) 0.085(6) -0.015(5) -0.011(5) 0.048(5)
C20 0.039(3) 0.059(4) 0.033(3) -0.003(3) 0.005(3) 0.000(3)
C21 0.067(4) 0.069(5) 0.049(4) 0.003(3) -0.018(4) 0.007(4)
C22 0.111(9) 0.138(12) 0.197(15) 0.093(11) -0.100(10) -0.055(9)
C24 0.205(19) 0.064(9) 0.27(3) -0.042(12) -0.17(2) 0.013(11)
C25 0.148(10) 0.085(7) 0.124(8) -0.031(6) -0.080(8) 0.026(7)
C26 0.047(3) 0.051(4) 0.048(4) -0.001(3) 0.004(3) -0.004(3)
C27 0.084(6) 0.064(5) 0.088(6) -0.004(4) -0.004(5) -0.037(4)
C28 0.042(3) 0.040(3) 0.065(4) 0.006(3) -0.016(3) 0.000(3)
C29 0.053(4) 0.037(3) 0.070(4) 0.007(3) -0.011(3) 0.004(3)
C4S 0.135(18) 0.087(13) 0.29(4) 0.000 0.00(2) 0.000
C5S 0.127(17) 0.118(15) 0.18(2) 0.000 0.074(16) 0.000
C6S 0.133(15) 0.109(13) 0.146(17) 0.000 0.047(14) 0.000
C1S 0.131(15) 0.171(19) 0.096(12) 0.000 0.024(11) 0.000
C2S 0.122(15) 0.159(17) 0.112(14) 0.000 -0.006(12) 0.000
C3S 0.122(15) 0.162(19) 0.130(16) 0.000 0.007(14) 0.000
C200 0.20(2) 0.073(9) 0.31(3) 0.044(13) -0.19(2) -0.045(13)
Cl3S 0.250(8) 0.149(5) 0.142(5) 0.000 0.027(5) 0.000
C201 0.38(5) 0.27(3) 0.16(2) 0.000 -0.17(3) 0.000

loop_
_atom_type_symbol
_atom_type_description
_atom_type_scat_dispersion_real
_atom_type_scat_dispersion_imag
_atom_type_scat_source
C C 0.0181 0.0091 'International Tables Vol C Tables 4.2.6.8 and 6.1.1.4'
H H 0.0000 0.0000 'International Tables Vol C Tables 4.2.6.8 and 6.1.1.4'
N N 0.0311 0.0180 'International Tables Vol C Tables 4.2.6.8 and 6.1.1.4'
O O 0.0492 0.0322 'International Tables Vol C Tables 4.2.6.8 and 6.1.1.4'
Cl Cl 0.3639 0.7018 'International Tables Vol C Tables 4.2.6.8 and 6.1.1.4'
Mn Mn -0.5299 2.8052 'International Tables Vol C Tables 4.2.6.8 and 6.1.1.4'

loop_
_geom_angle_atom_site_label_1
_geom_angle_atom_site_label_2
_geom_angle_atom_site_label_3
_geom_angle
_geom_angle_site_symmetry_1
_geom_angle_site_symmetry_3
N101 Mn1 N101 95.5(3) 7_565 .
N101 Mn1 N1 178.4(2) 7_565 .
N101 Mn1 N1 83.51(19) . .
N101 Mn1 N1 83.51(19) 7_565 7_565
N101 Mn1 N1 178.4(2) . 7_565
N1 Mn1 N1 97.4(3) . 7_565
N101 Mn1 Cl1 90.67(15) 7_565 .
N101 Mn1 Cl1 90.67(15) . .
N1 Mn1 Cl1 90.60(14) . .
N1 Mn1 Cl1 90.60(14) 7_565 .
N101 Mn1 Cl2 90.51(14) 7_565 .
N101 Mn1 Cl2 90.51(14) . .
N1 Mn1 Cl2 88.24(14) . .
N1 Mn1 Cl2 88.24(14) 7_565 .
Cl1 Mn1 Cl2 178.24(11) . .
C11 C102 C12 119.6(6) . .
C11 C102 H102 120.2 . .
C12 C102 H102 120.2 . .
C18 O2 C19 115.7(5) . .
C22 C100 C101 120.0(13) . .
C22 C100 H100 120.0 . .
C101 C100 H100 120.0 . .
C1 N1 C5 116.5(5) . .
C1 N1 Mn1 121.3(4) . .
C5 N1 Mn1 121.3(4) . .
C25 C101 C100 117.9(10) . .
C25 C101 C21 121.4(10) . .
C100 C101 C21 120.7(8) . .
C26 O100 C27 118.0(6) . .
N1 C1 C2 123.6(6) . .
N1 C1 H8 118.2 . .
C2 C1 H8 118.2 . .
C1 C2 C3 119.4(6) . .
C1 C2 H7 120.3 . .
C3 C2 H7 120.3 . .
C4 C3 C2 117.3(6) . .
C4 C3 C6 120.0(5) . 5_656
C2 C3 C6 122.7(5) . 5_656
C5 C4 C3 119.4(6) . .
C5 C4 H2 120.3 . .
C3 C4 H2 120.3 . .
N1 C5 C4 123.8(6) . .
N1 C5 H1 118.1 . .
C4 C5 H1 118.1 . .
N300 C6 C3 112.4(5) . 5_656
N300 C6 C13 113.1(5) . .
C3 C6 C13 109.9(5) 5_656 .
N300 C6 H9 107.0 . .
C3 C6 H9 107.0 5_656 .
C13 C6 H9 107.0 . .
C8 N300 C9 109.2(4) . .
C8 N300 C6 112.4(4) . .
C9 N300 C6 108.6(4) . .
C8 N300 H3 108.9 . .
C9 N300 H3 108.9 . .
C6 N300 H3 108.9 . .
N300 C8 C12 111.4(4) . .
N300 C8 C17 111.7(5) . .
C12 C8 C17 110.1(5) . .
N300 C8 H27 107.9 . .
C12 C8 H27 107.9 . .
C17 C8 H27 107.9 . .
N300 C9 H4 109.5 . .
N300 C9 H5 109.5 . .
H4 C9 H5 109.5 . .
N300 C9 H6 109.5 . .
H4 C9 H6 109.5 . .
H5 C9 H6 109.5 . .
C29 N101 C11 116.4(6) . .
C29 N101 Mn1 125.2(4) . .
C11 N101 Mn1 117.3(4) . .
N101 C11 C102 123.3(6) . .
N101 C11 H30 118.3 . .
C102 C11 H30 118.3 . .
C102 C12 C28 117.3(6) . .
C102 C12 C8 121.5(5) . .
C28 C12 C8 121.2(5) . .
C20 C13 C26 110.3(5) . .
C20 C13 C6 108.9(5) . .
C26 C13 C6 110.8(5) . .
C20 C13 C14 104.3(5) . .
C26 C13 C14 108.2(5) . .
C6 C13 C14 114.2(5) . .
N100 C14 C13 112.8(5) . .
N100 C14 H23 109.0 . .
C13 C14 H23 109.0 . .
N100 C14 H22 109.0 . .
C13 C14 H22 109.0 . .
H23 C14 H22 107.8 . .
C16 N100 C14 110.0(5) . .
C16 N100 C21 111.5(5) . .
C14 N100 C21 108.8(5) . .
N100 C16 C17 112.4(5) . .
N100 C16 H14 109.1 . .
C17 C16 H14 109.1 . .
N100 C16 H13 109.1 . .
C17 C16 H13 109.1 . .
H14 C16 H13 107.9 . .
C20 C17 C18 108.7(5) . .
C20 C17 C16 104.7(5) . .
C18 C17 C16 107.7(5) . .
C20 C17 C8 107.9(5) . .
C18 C17 C8 111.2(5) . .
C16 C17 C8 116.3(5) . .
O3 C18 O2 124.1(6) . .
O3 C18 C17 124.5(6) . .
O2 C18 C17 111.4(5) . .
O2 C19 H10 109.5 . .
O2 C19 H11 109.5 . .
H10 C19 H11 109.5 . .
O2 C19 H12 109.5 . .
H10 C19 H12 109.5 . .
H11 C19 H12 109.5 . .
O4 C20 C13 124.1(6) . .
O4 C20 C17 124.6(6) . .
C13 C20 C17 111.0(5) . .
N100 C21 C101 112.2(6) . .
N100 C21 H20 109.2 . .
C101 C21 H20 109.2 . .
N100 C21 H19 109.2 . .
C101 C21 H19 109.2 . .
H20 C21 H19 107.9 . .
C100 C22 C200 118.6(16) . .
C100 C22 H15 120.7 . .
C200 C22 H15 120.7 . .
C200 C24 C25 121(2) . .
C200 C24 H17 119.7 . .
C25 C24 H17 119.7 . .
C24 C25 C101 121.8(17) . .
C24 C25 H18 119.1 . .
C101 C25 H18 119.1 . .
O6 C26 O100 123.5(6) . .
O6 C26 C13 124.8(6) . .
O100 C26 C13 111.7(5) . .
O100 C27 H25 109.5 . .
O100 C27 H26 109.5 . .
H25 C27 H26 109.5 . .
O100 C27 H24 109.5 . .
H25 C27 H24 109.5 . .
H26 C27 H24 109.5 . .
C29 C28 C12 119.6(6) . .
C29 C28 H29 120.2 . .
C12 C28 H29 120.2 . .
N101 C29 C28 123.5(6) . .
N101 C29 H28 118.2 . .
C28 C29 H28 118.2 . .
C5S C4S C3S 113(2) . .
C5S C4S H4S 123.4 . .
C3S C4S H4S 123.4 . .
C4S C5S C6S 122.9(18) . .
C4S C5S H5S 118.5 . .
C6S C5S H5S 118.5 . .
C1S C6S C5S 121.6(16) . .
C1S C6S Cl3S 117.1(13) . .
C5S C6S Cl3S 121.3(14) . .
C6S C1S C2S 116.6(16) . .
C6S C1S H1S 121.7 . .
C2S C1S H1S 121.7 . .
C3S C2S C1S 119.8(18) . .
C3S C2S H2S 120.1 . .
C1S C2S H2S 120.1 . .
C2S C3S C4S 126(2) . .
C2S C3S C201 124(2) . .
C4S C3S C201 111(2) . .
C24 C200 C22 121.0(18) . .
C24 C200 H200 119.5 . .
C22 C200 H200 119.5 . .
C3S C201 H20A 109.5 . .
C3S C201 H20B 109.5 . .
H20A C201 H20B 109.5 . .
C3S C201 H20C 109.5 . .
H20A C201 H20C 109.5 . .
H20B C201 H20C 109.5 . .
Cl5S C20S Cl4S 100.9(15) . 7_575
Cl5S C20S Cl4S 100.9(15) . .
Cl4S C20S Cl4S 99(2) 7_575 .
Cl5S C20S H20S 117.5 . .
Cl4S C20S H20S 117.6 7_575 .
Cl4S C20S H20S 117.6 . .

loop_
_geom_bond_atom_site_label_1
_geom_bond_atom_site_label_2
_geom_bond_distance
_geom_bond_site_symmetry_2
Mn1 N101 2.333(5) 7_565
Mn1 N101 2.333(5) .
Mn1 N1 2.353(5) .
Mn1 N1 2.353(5) 7_565
Mn1 Cl1 2.473(3) .
Mn1 Cl2 2.476(3) .
C102 C11 1.365(9) .
C102 C12 1.376(8) .
C102 H102 0.9300 .
O2 C18 1.326(7) .
O2 C19 1.429(8) .
O3 C18 1.178(7) .
O4 C20 1.198(7) .
C100 C22 1.371(16) .
C100 C101 1.371(13) .
C100 H100 0.9300 .
O6 C26 1.195(8) .
N1 C1 1.332(8) .
N1 C5 1.348(8) .
C101 C25 1.366(13) .
C101 C21 1.519(10) .
O100 C26 1.306(8) .
O100 C27 1.445(8) .
C1 C2 1.393(9) .
C1 H8 0.9300 .
C2 C3 1.391(8) .
C2 H7 0.9300 .
C3 C4 1.387(8) .
C3 C6 1.498(8) 5_656
C4 C5 1.385(9) .
C4 H2 0.9300 .
C5 H1 0.9300 .
C6 N300 1.474(7) .
C6 C13 1.561(8) .
C6 H9 0.9800 .
N300 C8 1.465(7) .
N300 C9 1.468(8) .
N300 H3 0.9800 .
C8 C12 1.508(8) .
C8 C17 1.582(8) .
C8 H27 0.9800 .
C9 H4 0.9600 .
C9 H5 0.9600 .
C9 H6 0.9600 .
N101 C29 1.331(8) .
N101 C11 1.352(8) .
C11 H30 0.9300 .
C12 C28 1.389(8) .
C13 C20 1.506(9) .
C13 C26 1.508(9) .
C13 C14 1.571(8) .
C14 N100 1.462(8) .
C14 H23 0.9700 .
C14 H22 0.9700 .
N100 C16 1.460(8) .
N100 C21 1.464(8) .
C16 C17 1.557(8) .
C16 H14 0.9700 .
C16 H13 0.9700 .
C17 C20 1.519(9) .
C17 C18 1.523(8) .
C19 H10 0.9600 .
C19 H11 0.9600 .
C19 H12 0.9600 .
C21 H20 0.9700 .
C21 H19 0.9700 .
C22 C200 1.41(3) .
C22 H15 0.9300 .
C24 C200 1.28(4) .
C24 C25 1.36(2) .
C24 H17 0.9300 .
C25 H18 0.9300 .
C27 H25 0.9600 .
C27 H26 0.9600 .
C27 H24 0.9600 .
C28 C29 1.367(9) .
C28 H29 0.9300 .
C29 H28 0.9300 .
C4S C5S 1.391(10) .
C4S C3S 1.396(10) .
C4S H4S 0.9300 .
C5S C6S 1.411(10) .
C5S H5S 0.9300 .
C6S C1S 1.393(10) .
C6S Cl3S 1.735(15) .
C1S C2S 1.402(10) .
C1S H1S 0.9300 .
C2S C3S 1.385(10) .
C2S H2S 0.9300 .
C3S C201 1.51(3) .
C200 H200 0.9300 .
C201 H20A 0.9600 .
C201 H20B 0.9600 .
C201 H20C 0.9600 .
Cl5S C20S 1.743(19) .
Cl4S C20S 1.791(18) .
C20S H20S 0.9800 .

loop_
_geom_hbond_atom_site_label_D
_geom_hbond_atom_site_label_H
_geom_hbond_atom_site_label_A
_geom_hbond_distance_DH
_geom_hbond_distance_HA
_geom_hbond_distance_DA
_geom_hbond_angle_DHA
_geom_hbond_site_symmetry_A
_geom_hbond_publ_flag
C4 H2 O3 0.93 2.54 3.451(8) 167.6 8_657 yes
C5 H1 Cl2 0.93 2.87 3.378(7) 115.3 . yes
N300 H3 N100 0.98 2.27 2.869(7) 118.3 . yes
C9 H4 O4 0.96 2.61 3.557(9) 169.9 4_554 yes
C11 H30 Cl2 0.93 2.81 3.434(7) 125.1 . yes
C14 H23 O2 0.97 2.54 3.455(8) 157.1 4 yes
C27 H26 Cl4S 0.96 2.88 3.43(2) 117.9 1_545 yes
C28 H29 O6 0.93 2.53 3.450(8) 169.0 4_554 yes
C5S H5S Cl2 0.93 2.63 3.516(18) 160.3 2_456 yes
C1S H1S Cl4S 0.93 3.00 3.71(3) 134.9 6_656 yes
C1S H1S Cl4S 0.93 3.00 3.71(3) 134.9 4_565 yes
C20S H20S Cl2 0.98 2.19 3.16(4) 172.6 6_665 yes

loop_
_geom_torsion_atom_site_label_1
_geom_torsion_atom_site_label_2
_geom_torsion_atom_site_label_3
_geom_torsion_atom_site_label_4
_geom_torsion
_geom_torsion_site_symmetry_1
_geom_torsion_site_symmetry_4
C22 C100 C101 C25 -2.5(12) . .
C22 C100 C101 C21 177.3(7) . .
C5 N1 C1 C2 -0.9(10) . .
Mn1 N1 C1 C2 -170.1(5) . .
N1 C1 C2 C3 -1.1(10) . .
C1 C2 C3 C4 2.1(9) . .
C1 C2 C3 C6 -176.0(6) . 5_656
C2 C3 C4 C5 -1.0(9) . .
C6 C3 C4 C5 177.1(6) 5_656 .
C1 N1 C5 C4 2.0(10) . .
Mn1 N1 C5 C4 171.2(5) . .
C3 C4 C5 N1 -1.1(11) . .
C3 C6 N300 C8 -178.9(5) 5_656 .
C13 C6 N300 C8 -53.6(6) . .
C3 C6 N300 C9 60.3(6) 5_656 .
C13 C6 N300 C9 -174.5(5) . .
C9 N300 C8 C12 -61.1(6) . .
C6 N300 C8 C12 178.3(5) . .
C9 N300 C8 C17 175.4(5) . .
C6 N300 C8 C17 54.8(6) . .
C29 N101 C11 C102 4.2(10) . .
Mn1 N101 C11 C102 -164.7(5) . .
C12 C102 C11 N101 -5.2(11) . .
C11 C102 C12 C28 1.8(9) . .
C11 C102 C12 C8 -178.7(6) . .
N300 C8 C12 C102 -48.0(8) . .
C17 C8 C12 C102 76.5(7) . .
N300 C8 C12 C28 131.6(6) . .
C17 C8 C12 C28 -104.0(6) . .
N300 C6 C13 C20 54.5(6) . .
C3 C6 C13 C20 -179.0(5) 5_656 .
N300 C6 C13 C26 176.0(5) . .
C3 C6 C13 C26 -57.5(6) 5_656 .
N300 C6 C13 C14 -61.6(6) . .
C3 C6 C13 C14 64.9(6) 5_656 .
C20 C13 C14 N100 -59.3(6) . .
C26 C13 C14 N100 -176.8(5) . .
C6 C13 C14 N100 59.4(7) . .
C13 C14 N100 C16 57.5(7) . .
C13 C14 N100 C21 179.9(5) . .
C14 N100 C16 C17 -57.8(7) . .
C21 N100 C16 C17 -178.7(5) . .
N100 C16 C17 C20 60.1(6) . .
N100 C16 C17 C18 175.6(5) . .
N100 C16 C17 C8 -58.8(7) . .
N300 C8 C17 C20 -57.4(6) . .
C12 C8 C17 C20 178.4(5) . .
N300 C8 C17 C18 -176.5(5) . .
C12 C8 C17 C18 59.3(6) . .
N300 C8 C17 C16 59.8(6) . .
C12 C8 C17 C16 -64.5(6) . .
C19 O2 C18 O3 -5.4(11) . .
C19 O2 C18 C17 175.7(7) . .
C20 C17 C18 O3 109.8(8) . .
C16 C17 C18 O3 -3.0(9) . .
C8 C17 C18 O3 -131.5(7) . .
C20 C17 C18 O2 -71.3(7) . .
C16 C17 C18 O2 175.9(5) . .
C8 C17 C18 O2 47.4(7) . .
C26 C13 C20 O4 5.5(9) . .
C6 C13 C20 O4 127.4(6) . .
C14 C13 C20 O4 -110.4(7) . .
C26 C13 C20 C17 179.8(5) . .
C6 C13 C20 C17 -58.4(6) . .
C14 C13 C20 C17 63.9(6) . .
C18 C17 C20 O4 -5.3(9) . .
C16 C17 C20 O4 109.5(7) . .
C8 C17 C20 O4 -126.0(6) . .
C18 C17 C20 C13 -179.5(5) . .
C16 C17 C20 C13 -64.7(6) . .
C8 C17 C20 C13 59.8(6) . .
C16 N100 C21 C101 -64.5(8) . .
C14 N100 C21 C101 174.0(6) . .
C25 C101 C21 N100 114.1(8) . .
C100 C101 C21 N100 -65.7(9) . .
C101 C100 C22 C200 0.5(16) . .
C200 C24 C25 C101 -2(3) . .
C100 C101 C25 C24 3.3(15) . .
C21 C101 C25 C24 -176.5(10) . .
C27 O100 C26 O6 -1.5(10) . .
C27 O100 C26 C13 178.7(6) . .
C20 C13 C26 O6 -110.2(7) . .
C6 C13 C26 O6 129.1(7) . .
C14 C13 C26 O6 3.3(9) . .
C20 C13 C26 O100 69.5(7) . .
C6 C13 C26 O100 -51.1(7) . .
C14 C13 C26 O100 -176.9(5) . .
C102 C12 C28 C29 2.2(10) . .
C8 C12 C28 C29 -177.4(6) . .
C11 N101 C29 C28 0.0(10) . .
Mn1 N101 C29 C28 168.0(5) . .
C12 C28 C29 N101 -3.2(11) . .
C3S C4S C5S C6S 0.000(2) . .
C4S C5S C6S C1S 0.000(3) . .
C4S C5S C6S Cl3S 180.000(2) . .
C5S C6S C1S C2S 0.000(2) . .
Cl3S C6S C1S C2S 180.000(2) . .
C6S C1S C2S C3S 0.000(2) . .
C1S C2S C3S C4S 0.000(3) . .
C1S C2S C3S C201 180.000(2) . .
C5S C4S C3S C2S 0.000(3) . .
C5S C4S C3S C201 180.000(3) . .
C25 C24 C200 C22 0(3) . .
C100 C22 C200 C24 1(3) . .
